data_2205533
loop_
_publ_author_name
'Sonar, Vijayakumar N.'
'Parkin, Sean'
'Crooks, Peter A.'

_publ_section_title
;
 (<i>Z</i>)-2-(3-Thienyl)-3-(3,4,5-trimethoxyphenyl)acrylonitrile
;
_journal_issue 4
_journal_name_full 'Acta Crystallographica Section E'
_journal_page_first o933
_journal_page_last o935
_journal_paper_doi 10.1107/S160053680500680X
_journal_volume 61
_journal_year 2005
_chemical_formula_moiety 'C16 H15 N O3 S'
_chemical_formula_sum 'C16 H15 N O3 S'
_chemical_formula_weight 301.35
_chemical_name_systematic
;
(Z)-2-(3-Thienyl)-3-(3,4,5-trimethoxyphenyl)acrylonitrile
;
_space_group_IT_number 19
_symmetry_cell_setting orthorhombic
_symmetry_space_group_name_Hall 'P 2ac 2ab'
_symmetry_space_group_name_H-M 'P 21 21 21'
_atom_sites_solution_hydrogens geom
_atom_sites_solution_primary direct
_atom_sites_solution_secondary difmap
_audit_creation_method SHELXL97
_cell_angle_alpha 90.00
_cell_angle_beta 90.00
_cell_angle_gamma 90.00
_cell_formula_units_Z 4
_cell_length_a 6.9281(2)
_cell_length_b 8.6629(2)
_cell_length_c 24.3962(7)
_cell_measurement_reflns_used 1966
_cell_measurement_temperature 90.0(2)
_cell_measurement_theta_max 27.48
_cell_measurement_theta_min 1.00
_cell_volume 1464.20(7)
_computing_cell_refinement 'SCALEPACK (Otwinowski & Minor, 1997)'
_computing_data_collection 'COLLECT (Nonius, 1999)'
_computing_data_reduction 'DENZO-SMN (Otwinowski & Minor, 1997)'
_computing_molecular_graphics 'XP in SHELXTL (Sheldrick, 1995)'
_computing_publication_material 'SHELXL97 and local programs'
_computing_structure_refinement 'SHELXL97 (Sheldrick, 1997)'
_computing_structure_solution 'SHELXS97 (Sheldrick, 1997)'
_diffrn_ambient_temperature 90.0(2)
_diffrn_detector_area_resol_mean 18
_diffrn_measured_fraction_theta_full 0.999
_diffrn_measured_fraction_theta_max 0.999
_diffrn_measurement_device_type 'Nonius KappaCCD area-detector'
_diffrn_measurement_method '\w scans at fixed \c = 55\%'
_diffrn_radiation_monochromator graphite
_diffrn_radiation_source 'fine-focus sealed tube'
_diffrn_radiation_type MoK\a
_diffrn_radiation_wavelength 0.71073
_diffrn_reflns_av_R_equivalents 0.047
_diffrn_reflns_av_sigmaI/netI 0.0461
_diffrn_reflns_limit_h_max 8
_diffrn_reflns_limit_h_min -8
_diffrn_reflns_limit_k_max 11
_diffrn_reflns_limit_k_min -11
_diffrn_reflns_limit_l_max 31
_diffrn_reflns_limit_l_min -31
_diffrn_reflns_number 3337
_diffrn_reflns_theta_full 27.49
_diffrn_reflns_theta_max 27.49
_diffrn_reflns_theta_min 1.67
_diffrn_standards_decay_% 0
_diffrn_standards_interval_count 0
_diffrn_standards_interval_time 0
_diffrn_standards_number 0
_exptl_absorpt_coefficient_mu 0.230
_exptl_absorpt_correction_T_max 0.966
_exptl_absorpt_correction_T_min 0.910
_exptl_absorpt_correction_type multi-scan
_exptl_absorpt_process_details '(SCALEPACK; Otwinowski & Minor, 1997)'
_exptl_crystal_colour 'pale yellow'
_exptl_crystal_density_diffrn 1.367
_exptl_crystal_density_meas ?
_exptl_crystal_density_method .
_exptl_crystal_description block
_exptl_crystal_F_000 632
_exptl_crystal_size_max 0.32
_exptl_crystal_size_mid 0.25
_exptl_crystal_size_min 0.15
_refine_diff_density_max 0.215
_refine_diff_density_min -0.218
_refine_ls_abs_structure_details 'Flack (1983), with 1386 Friedel pairs'
_refine_ls_abs_structure_Flack 0.00(7)
_refine_ls_extinction_coef 0.0151(18)
_refine_ls_extinction_expression Fc^*^=kFc[1+0.001xFc^2^\l^3^/sin(2\q)]^-1/4^
_refine_ls_extinction_method 'SHELXL97 (Sheldrick, 1997)'
_refine_ls_goodness_of_fit_ref 1.040
_refine_ls_hydrogen_treatment constr
_refine_ls_matrix_type full
_refine_ls_number_parameters 210
_refine_ls_number_reflns 3337
_refine_ls_number_restraints 195
_refine_ls_restrained_S_all 1.022
_refine_ls_R_factor_all 0.0554
_refine_ls_R_factor_gt 0.0395
_refine_ls_shift/su_max 0.001
_refine_ls_shift/su_mean 0.000
_refine_ls_structure_factor_coef Fsqd
_refine_ls_weighting_details 'calc w = 1/[\s^2^(Fo^2^)+(0.0293P)^2^+0.6118P] where P=(Fo^2^+2Fc^2^)/3'
_refine_ls_weighting_scheme calc
_refine_ls_wR_factor_gt 0.0807
_refine_ls_wR_factor_ref 0.0871
_reflns_number_gt 2787
_reflns_number_total 3337
_reflns_threshold_expression I>2\s(I)
_cod_data_source_file lh6335.cif
_cod_data_source_block I
_cod_database_code 2205533
_cod_database_fobs_code 2205533

loop_
_symmetry_equiv_pos_as_xyz
'x, y, z'
'-x+1/2, -y, z+1/2'
'x+1/2, -y+1/2, -z'
'-x, y+1/2, -z+1/2'

loop_
_atom_site_label
_atom_site_fract_x
_atom_site_fract_y
_atom_site_fract_z
_atom_site_U_iso_or_equiv
_atom_site_adp_type
_atom_site_calc_flag
_atom_site_refinement_flags
_atom_site_occupancy
_atom_site_disorder_assembly
_atom_site_disorder_group
_atom_site_type_symbol
O1 0.94380(19) 0.78060(16) 0.34488(5) 0.0240(3) Uani d U 1 . . O
O2 0.94461(18) 0.74666(15) 0.23578(5) 0.0207(3) Uani d U 1 . . O
O3 0.70118(19) 0.56044(15) 0.18504(5) 0.0209(3) Uani d U 1 . . O
C1 0.5328(3) 0.5131(2) 0.32830(7) 0.0176(4) Uani d U 1 . . C
C2 0.6702(3) 0.6052(2) 0.35459(7) 0.0177(4) Uani d U 1 . . C
H2 0.6694 0.6148 0.3934 0.021 Uiso calc R 1 . . H
C3 0.8077(3) 0.6826(2) 0.32359(8) 0.0177(4) Uani d U 1 . . C
C4 0.8128(3) 0.6660(2) 0.26686(7) 0.0166(4) Uani d U 1 . . C
C5 0.6809(3) 0.5689(2) 0.24082(7) 0.0161(4) Uani d U 1 . . C
C6 0.5409(3) 0.4923(2) 0.27126(7) 0.0176(4) Uani d U 1 . . C
H6 0.4511 0.4261 0.2535 0.021 Uiso calc R 1 . . H
C7 0.3692(3) 0.4406(2) 0.35634(8) 0.0194(4) Uani d U 1 A . C
H7 0.3146 0.3544 0.3380 0.023 Uiso calc R 1 . . H
C8 0.2842(3) 0.4780(2) 0.40446(7) 0.0172(4) Uani d DU 1 . . C
C9 0.108(6) 0.406(6) 0.427(2) 0.0174(10) Uani d PDU 0.463(2) A 1 C
C10 0.026(3) 0.275(3) 0.4010(10) 0.0211(11) Uani d PDU 0.463(2) A 1 C
H10 0.0803 0.2245 0.3700 0.025 Uiso calc PR 0.463(2) A 1 H
S1 -0.1864(3) 0.2210(3) 0.43350(11) 0.0264(4) Uani d PDU 0.463(2) A 1 S
C11 -0.1528(17) 0.3658(15) 0.4827(6) 0.0261(4) Uani d PDU 0.463(2) A 1 C
H11 -0.2328 0.3801 0.5139 0.031 Uiso calc PR 0.463(2) A 1 H
C12 -0.004(2) 0.451(2) 0.4710(9) 0.0195(12) Uani d PDU 0.463(2) A 1 C
H12 0.0255 0.5408 0.4917 0.023 Uiso calc PR 0.463(2) A 1 H
C9' 0.107(5) 0.402(5) 0.4248(19) 0.0174(10) Uani d PDU 0.537(2) A 2 C
C10' 0.0229(19) 0.455(2) 0.4741(7) 0.0195(12) Uani d PDU 0.537(2) A 2 C
H10' 0.0749 0.5337 0.4970 0.023 Uiso calc PR 0.537(2) A 2 H
S1' -0.1884(3) 0.3566(3) 0.48640(11) 0.0261(4) Uani d PDU 0.537(2) A 2 S
C11' -0.1460(13) 0.2369(13) 0.4301(4) 0.0264(4) Uani d PDU 0.537(2) A 2 C
H11' -0.2237 0.1505 0.4207 0.032 Uiso calc PR 0.537(2) A 2 H
C12' 0.006(3) 0.281(3) 0.4022(9) 0.0211(11) Uani d PDU 0.537(2) A 2 C
H12' 0.0437 0.2324 0.3690 0.025 Uiso calc PR 0.537(2) A 2 H
C13 0.3549(3) 0.6046(2) 0.43739(8) 0.0229(4) Uani d U 1 A . C
N1 0.4029(3) 0.7067(2) 0.46410(8) 0.0364(5) Uani d U 1 . . N
C14 0.9267(3) 0.8182(2) 0.40168(8) 0.0236(4) Uani d U 1 . . C
H14A 0.7993 0.8632 0.4086 0.035 Uiso calc R 1 . . H
H14B 1.0270 0.8928 0.4117 0.035 Uiso calc R 1 . . H
H14C 0.9421 0.7243 0.4237 0.035 Uiso calc R 1 . . H
C15 1.1292(3) 0.6708(3) 0.23374(9) 0.0264(5) Uani d U 1 . . C
H15A 1.1843 0.6661 0.2707 0.040 Uiso calc R 1 . . H
H15B 1.2161 0.7286 0.2096 0.040 Uiso calc R 1 . . H
H15C 1.1128 0.5658 0.2195 0.040 Uiso calc R 1 . . H
C16 0.5765(3) 0.4571(3) 0.15677(8) 0.0274(5) Uani d U 1 . . C
H16A 0.5950 0.3522 0.1709 0.041 Uiso calc R 1 . . H
H16B 0.6066 0.4591 0.1175 0.041 Uiso calc R 1 . . H
H16C 0.4422 0.4886 0.1624 0.041 Uiso calc R 1 . . H

loop_
_atom_site_aniso_label
_atom_site_aniso_U_11
_atom_site_aniso_U_22
_atom_site_aniso_U_33
_atom_site_aniso_U_12
_atom_site_aniso_U_13
_atom_site_aniso_U_23
O1 0.0237(7) 0.0262(7) 0.0219(7) -0.0083(7) -0.0023(6) -0.0037(6)
O2 0.0180(6) 0.0203(7) 0.0240(7) -0.0013(6) 0.0027(5) 0.0029(6)
O3 0.0236(7) 0.0231(7) 0.0160(6) -0.0049(6) 0.0017(6) -0.0016(5)
C1 0.0179(8) 0.0145(9) 0.0204(9) 0.0012(8) 0.0018(8) 0.0024(8)
C2 0.0190(9) 0.0183(9) 0.0159(9) 0.0017(8) -0.0011(8) -0.0006(7)
C3 0.0165(8) 0.0144(9) 0.0223(10) -0.0010(8) -0.0023(8) -0.0005(7)
C4 0.0151(8) 0.0148(8) 0.0200(9) 0.0010(8) 0.0017(8) 0.0030(7)
C5 0.0167(8) 0.0167(9) 0.0149(8) 0.0018(8) 0.0008(7) 0.0001(7)
C6 0.0181(8) 0.0161(9) 0.0185(9) -0.0011(8) 0.0002(7) -0.0014(7)
C7 0.0232(10) 0.0158(9) 0.0192(10) -0.0001(8) -0.0013(8) -0.0006(8)
C8 0.0195(9) 0.0160(9) 0.0160(9) 0.0003(8) -0.0017(7) 0.0004(7)
C9 0.0194(9) 0.0159(16) 0.017(3) 0.0028(8) 0.0003(13) 0.0033(16)
C10 0.022(3) 0.0213(15) 0.0205(11) -0.001(2) 0.0036(16) -0.0002(9)
S1 0.0249(11) 0.0254(8) 0.0287(6) -0.0066(7) 0.0109(7) -0.0031(5)
C11 0.0288(10) 0.0228(6) 0.0268(6) -0.0039(6) 0.0106(6) 0.0012(4)
C12 0.019(3) 0.0204(11) 0.0194(17) 0.0016(18) 0.001(2) 0.0012(10)
C9' 0.0194(9) 0.0159(16) 0.017(3) 0.0028(8) 0.0003(13) 0.0033(16)
C10' 0.019(3) 0.0204(11) 0.0194(17) 0.0016(18) 0.001(2) 0.0012(10)
S1' 0.0288(10) 0.0228(6) 0.0268(6) -0.0039(6) 0.0106(6) 0.0012(4)
C11' 0.0249(11) 0.0254(8) 0.0287(6) -0.0066(7) 0.0109(7) -0.0031(5)
C12' 0.022(3) 0.0213(15) 0.0205(11) -0.001(2) 0.0036(16) -0.0002(9)
C13 0.0197(10) 0.0244(10) 0.0247(10) -0.0031(8) 0.0040(8) -0.0007(9)
N1 0.0363(10) 0.0388(11) 0.0339(10) -0.0105(9) 0.0073(9) -0.0151(9)
C14 0.0257(11) 0.0246(10) 0.0206(10) -0.0003(9) -0.0033(8) -0.0039(8)
C15 0.0176(9) 0.0307(11) 0.0311(12) -0.0034(9) 0.0025(8) 0.0008(9)
C16 0.0256(10) 0.0335(12) 0.0230(11) -0.0052(10) -0.0006(8) -0.0081(9)

loop_
_atom_type_symbol
_atom_type_description
_atom_type_scat_dispersion_real
_atom_type_scat_dispersion_imag
_atom_type_scat_source
C C .0033 .0016 'International Tables Vol C Tables 4.2.6.8 and 6.1.1.4'
H H .0000 .0000 'International Tables Vol C Tables 4.2.6.8 and 6.1.1.4'
N N .0061 .0033 'International Tables Vol C Tables 4.2.6.8 and 6.1.1.4'
O O .0106 .0060 'International Tables Vol C Tables 4.2.6.8 and 6.1.1.4'
S S .1246 .1234 'International Tables Vol C Tables 4.2.6.8 and 6.1.1.4'

loop_
_geom_angle_atom_site_label_1
_geom_angle_atom_site_label_2
_geom_angle_atom_site_label_3
_geom_angle
_geom_angle_publ_flag
C3 O1 C14 116.85(15) ?
C4 O2 C15 112.12(14) ?
C5 O3 C16 116.93(15) ?
C2 C1 C6 120.02(17) ?
C2 C1 C7 123.86(17) y
C6 C1 C7 116.03(17) ?
C3 C2 C1 119.53(17) ?
C3 C2 H2 120.2 ?
C1 C2 H2 120.2 ?
O1 C3 C2 124.36(17) ?
O1 C3 C4 115.02(16) ?
C2 C3 C4 120.61(17) ?
O2 C4 C3 120.81(17) ?
O2 C4 C5 119.30(16) ?
C3 C4 C5 119.88(17) ?
O3 C5 C6 125.23(17) ?
O3 C5 C4 114.66(16) ?
C6 C5 C4 120.10(16) ?
C5 C6 C1 119.76(17) ?
C5 C6 H6 120.1 ?
C1 C6 H6 120.1 ?
C8 C7 C1 129.74(18) y
C8 C7 H7 115.1 ?
C1 C7 H7 115.1 ?
C7 C8 C13 121.11(18) y
C7 C8 C9' 123.2(16) ?
C13 C8 C9' 115.6(16) ?
C7 C8 C9 125.7(19) y
C13 C8 C9 113.1(18) y
C12 C9 C10 110.7(8) ?
C12 C9 C8 129(3) ?
C10 C9 C8 120(3) y
C9 C10 S1 110.3(14) ?
C9 C10 H10 124.9 ?
S1 C10 H10 124.9 ?
C10 S1 C11 90.4(7) y
C12 C11 S1 111.2(11) ?
C12 C11 H11 124.4 ?
S1 C11 H11 124.4 ?
C11 C12 C9 117.1(18) ?
C11 C12 H12 121.5 ?
C9 C12 H12 121.5 ?
C12' C9' C10' 112.0(7) ?
C12' C9' C8 129(3) ?
C10' C9' C8 119(3) ?
C9' C10' S1' 109.9(12) ?
C9' C10' H10' 125.1 ?
S1' C10' H10' 125.1 ?
C10' S1' C11' 90.8(6) ?
C12' C11' S1' 111.8(9) ?
C12' C11' H11' 124.1 ?
S1' C11' H11' 124.1 ?
C11' C12' C9' 115.1(16) ?
C11' C12' H12' 122.4 ?
C9' C12' H12' 122.4 ?
N1 C13 C8 177.1(2) y
O1 C14 H14A 109.5 ?
O1 C14 H14B 109.5 ?
H14A C14 H14B 109.5 ?
O1 C14 H14C 109.5 ?
H14A C14 H14C 109.5 ?
H14B C14 H14C 109.5 ?
O2 C15 H15A 109.5 ?
O2 C15 H15B 109.5 ?
H15A C15 H15B 109.5 ?
O2 C15 H15C 109.5 ?
H15A C15 H15C 109.5 ?
H15B C15 H15C 109.5 ?
O3 C16 H16A 109.5 ?
O3 C16 H16B 109.5 ?
H16A C16 H16B 109.5 ?
O3 C16 H16C 109.5 ?
H16A C16 H16C 109.5 ?
H16B C16 H16C 109.5 ?

loop_
_geom_bond_atom_site_label_1
_geom_bond_atom_site_label_2
_geom_bond_distance
_geom_bond_publ_flag
O1 C3 1.371(2) y
O1 C14 1.428(2) ?
O2 C4 1.377(2) y
O2 C15 1.439(2) ?
O3 C5 1.370(2) y
O3 C16 1.422(2) ?
C1 C2 1.398(3) ?
C1 C6 1.404(2) ?
C1 C7 1.465(3) y
C2 C3 1.389(3) ?
C2 H2 0.9500 ?
C3 C4 1.392(2) ?
C4 C5 1.396(3) ?
C5 C6 1.390(3) ?
C6 H6 0.9500 ?
C7 C8 1.353(3) y
C7 H7 0.9500 ?
C8 C13 1.445(3) ?
C8 C9' 1.474(8) ?
C8 C9 1.481(9) y
C9 C12 1.38(4) ?
C9 C10 1.42(4) ?
C10 S1 1.739(15) y
C10 H10 0.9500 ?
S1 C11 1.752(12) y
C11 C12 1.298(17) ?
C11 H11 0.9500 ?
C12 H12 0.9500 ?
C9' C12' 1.38(4) ?
C9' C10' 1.41(4) ?
C10' S1' 1.722(11) ?
C10' H10' 0.9500 ?
S1' C11' 1.747(9) ?
C11' C12' 1.309(15) ?
C11' H11' 0.9500 ?
C12' H12' 0.9500 ?
C13 N1 1.148(3) y
C14 H14A 0.9800 ?
C14 H14B 0.9800 ?
C14 H14C 0.9800 ?
C15 H15A 0.9800 ?
C15 H15B 0.9800 ?
C15 H15C 0.9800 ?
C16 H16A 0.9800 ?
C16 H16B 0.9800 ?
C16 H16C 0.9800 ?

loop_
_geom_hbond_atom_site_label_D
_geom_hbond_atom_site_label_H
_geom_hbond_atom_site_label_A
_geom_hbond_site_symmetry_A
_geom_hbond_distance_DH
_geom_hbond_distance_HA
_geom_hbond_distance_DA
_geom_hbond_angle_DHA
C10 H10 O2 4_645 0.95 2.59 3.35(2) 137
C10 H10 O3 4_645 0.95 2.47 3.380(19) 160
C12 H12 N1 3_466 0.95 2.58 3.422(19) 148

loop_
_geom_torsion_atom_site_label_1
_geom_torsion_atom_site_label_2
_geom_torsion_atom_site_label_3
_geom_torsion_atom_site_label_4
_geom_torsion
_geom_torsion_publ_flag
C6 C1 C2 C3 3.5(3) ?
C7 C1 C2 C3 -172.94(17) ?
C14 O1 C3 C2 -7.6(3) ?
C14 O1 C3 C4 171.35(17) ?
C1 C2 C3 O1 177.28(17) ?
C1 C2 C3 C4 -1.7(3) ?
C15 O2 C4 C3 83.6(2) ?
C15 O2 C4 C5 -97.6(2) ?
O1 C3 C4 O2 -1.3(3) ?
C2 C3 C4 O2 177.74(16) ?
O1 C3 C4 C5 179.90(16) ?
C2 C3 C4 C5 -1.1(3) ?
C16 O3 C5 C6 -4.3(3) ?
C16 O3 C5 C4 176.96(16) ?
O2 C4 C5 O3 1.8(2) ?
C3 C4 C5 O3 -179.32(17) ?
O2 C4 C5 C6 -176.93(17) ?
C3 C4 C5 C6 1.9(3) ?
O3 C5 C6 C1 -178.65(17) ?
C4 C5 C6 C1 0.0(3) ?
C2 C1 C6 C5 -2.7(3) ?
C7 C1 C6 C5 174.04(16) ?
C2 C1 C7 C8 21.3(3) y
C6 C1 C7 C8 -155.28(19) y
C1 C7 C8 C13 -1.3(3) ?
C1 C7 C8 C9' 174(3) ?
C1 C7 C8 C9 174(3) ?
C7 C8 C9 C12 -169(4) y
C13 C8 C9 C12 7(8) ?
C9' C8 C9 C12 -16E1(10) ?
C7 C8 C9 C10 7(7) y
C13 C8 C9 C10 -177(4) ?
C9' C8 C9 C10 2E1(10) ?
C12 C9 C10 S1 0(6) ?
C8 C9 C10 S1 -176(4) ?
C9 C10 S1 C11 -3(4) ?
C10 S1 C11 C12 5.3(19) ?
S1 C11 C12 C9 -6(4) ?
C10 C9 C12 C11 4(6) ?
C8 C9 C12 C11 -180(5) ?
C7 C8 C9' C12' 4(7) ?
C13 C8 C9' C12' 179(4) ?
C9 C8 C9' C12' -17E1(10) ?
C7 C8 C9' C10' -176(3) ?
C13 C8 C9' C10' -1(5) ?
C9 C8 C9' C10' 1E1(10) ?
C12' C9' C10' S1' -4(5) ?
C8 C9' C10' S1' 176(3) ?
C9' C10' S1' C11' 5(3) ?
C10' S1' C11' C12' -5.7(18) ?
S1' C11' C12' C9' 4(4) ?
C10' C9' C12' C11' 0(6) ?
C8 C9' C12' C11' 179(4) ?
